data_1513627
loop_
_publ_author_name
'Arnold, Polly L.'
'Farnaby, Joy H.'
'White, Rebecca C.'
'Kaltsoyannis, Nikolas'
'Gardiner, Michael G.'
'Love, Jason B.'

_publ_section_title
;
 Switchable \p-coordination and C--H metallation in small-cavity
 macrocyclic uranium and thorium complexes
;
_journal_issue 2
_journal_name_full 'Chemical Science'
_journal_page_first 756
_journal_paper_doi 10.1039/c3sc52072b
_journal_volume 5
_journal_year 2014
_chemical_formula_moiety 'C36 H44 I N2 O U, C6 H12 O1.5'
_chemical_formula_sum 'C42 H56 I N2 O2.5 U'
_chemical_formula_weight 993.82
_chemical_name_systematic
;
 ?
;
_space_group_IT_number 2
_symmetry_cell_setting triclinic
_symmetry_space_group_name_Hall '-P 1'
_symmetry_space_group_name_H-M 'P -1'
_atom_sites_solution_hydrogens geom
_atom_sites_solution_primary direct
_atom_sites_solution_secondary difmap
_audit_creation_method SHELXL-97
_cell_angle_alpha 99.530(5)
_cell_angle_beta 99.536(5)
_cell_angle_gamma 108.352(5)
_cell_formula_units_Z 2
_cell_length_a 10.112(5)
_cell_length_b 11.224(5)
_cell_length_c 18.141(5)
_cell_measurement_reflns_used 27329
_cell_measurement_temperature 120(2)
_cell_measurement_theta_max 25.2931
_cell_measurement_theta_min 2.6788
_cell_volume 1874.4(14)
_computing_cell_refinement
;
CrysAlisPro, Agilent Technologies
 
Version 1.171.36.20 (release 27-06-2012 CrysAlis171 .NET)
 
(compiled Jul 11 2012,15:38:31)
 
;
_computing_data_collection
;
CrysAlisPro, Agilent Technologies
 
Version 1.171.36.20 (release 27-06-2012 CrysAlis171 .NET)
 
(compiled Jul 11 2012,15:38:31)
 
;
_computing_data_reduction
;
CrysAlisPro, Agilent Technologies
 
Version 1.171.36.20 (release 27-06-2012 CrysAlis171 .NET)
 
(compiled Jul 11 2012,15:38:31)
 
;
_computing_molecular_graphics 'ORTEP (Farrugia, 1997)'
_computing_publication_material Mercury
_computing_structure_refinement 'SHELXL-97 (Sheldrick, 2008)'
_computing_structure_solution 'SIR-92 (Giacovazzo, 1994)'
_diffrn_ambient_temperature 120(2)
_diffrn_detector_area_resol_mean 5.1574
_diffrn_measured_fraction_theta_full 0.998
_diffrn_measured_fraction_theta_max 0.998
_diffrn_measurement_device_type 'SuperNova, Dual, Cu at zero, Atlas'
_diffrn_measurement_method '\w scans'
_diffrn_radiation_monochromator graphite
_diffrn_radiation_source 'fine-focus sealed tube'
_diffrn_radiation_type MoK\a
_diffrn_radiation_wavelength 0.71073
_diffrn_reflns_av_R_equivalents 0.0674
_diffrn_reflns_av_sigmaI/netI 0.0279
_diffrn_reflns_limit_h_max 12
_diffrn_reflns_limit_h_min -12
_diffrn_reflns_limit_k_max 13
_diffrn_reflns_limit_k_min -13
_diffrn_reflns_limit_l_max 21
_diffrn_reflns_limit_l_min -21
_diffrn_reflns_number 87370
_diffrn_reflns_theta_full 25.35
_diffrn_reflns_theta_max 25.35
_diffrn_reflns_theta_min 2.68
_exptl_absorpt_coefficient_mu 5.193
_exptl_absorpt_correction_T_max 0.790
_exptl_absorpt_correction_T_min 0.516
_exptl_absorpt_correction_type multi-scan
_exptl_absorpt_process_details SADABS
_exptl_crystal_colour green
_exptl_crystal_density_diffrn 1.761
_exptl_crystal_density_method 'not measured'
_exptl_crystal_description block
_exptl_crystal_F_000 974
_exptl_crystal_size_max 0.3004
_exptl_crystal_size_mid 0.1042
_exptl_crystal_size_min 0.0691
_refine_diff_density_max 2.953
_refine_diff_density_min -2.637
_refine_diff_density_rms 0.179
_refine_ls_extinction_method none
_refine_ls_goodness_of_fit_ref 1.118
_refine_ls_hydrogen_treatment mixed
_refine_ls_matrix_type full
_refine_ls_number_parameters 468
_refine_ls_number_reflns 6851
_refine_ls_number_restraints 137
_refine_ls_restrained_S_all 1.118
_refine_ls_R_factor_all 0.0510
_refine_ls_R_factor_gt 0.0473
_refine_ls_shift/su_max 0.000
_refine_ls_shift/su_mean 0.000
_refine_ls_structure_factor_coef Fsqd
_refine_ls_weighting_details 'calc w=1/[\s^2^(Fo^2^)+(0.0377P)^2^+25.3904P] where P=(Fo^2^+2Fc^2^)/3'
_refine_ls_weighting_scheme calc
_refine_ls_wR_factor_gt 0.1107
_refine_ls_wR_factor_ref 0.1127
_reflns_number_gt 6421
_reflns_number_total 6851
_reflns_threshold_expression >2\s(I)
_cod_data_source_file c3sc52072b.txt
_cod_data_source_block po3006_refinalized2
_cod_original_sg_symbol_H-M P-1
_cod_original_formula_sum 'C42 H56 I N2 O2.50 U'
_cod_database_code 1513627

loop_
_symmetry_equiv_pos_as_xyz
'x, y, z'
'-x, -y, -z'

loop_
_atom_site_label
_atom_site_type_symbol
_atom_site_fract_x
_atom_site_fract_y
_atom_site_fract_z
_atom_site_U_iso_or_equiv
_atom_site_adp_type
_atom_site_occupancy
_atom_site_symmetry_multiplicity
_atom_site_calc_flag
_atom_site_refinement_flags
_atom_site_disorder_assembly
_atom_site_disorder_group
C1 C 0.0265(8) 0.1562(7) 0.1519(4) 0.0192(15) Uani 1 1 d . . .
C2 C -0.0857(8) 0.0405(7) 0.1313(4) 0.0240(16) Uani 1 1 d . . .
H2 H -0.0896 -0.0372 0.0993 0.029 Uiso 1 1 calc R . .
C3 C -0.1941(9) 0.0591(8) 0.1665(4) 0.0253(17) Uani 1 1 d . . .
H3 H -0.2849 -0.0040 0.1628 0.030 Uiso 1 1 calc R . .
C4 C -0.1440(8) 0.1857(7) 0.2074(4) 0.0208(15) Uani 1 1 d . . .
C5 C -0.2268(8) 0.2533(7) 0.2505(4) 0.0217(16) Uani 1 1 d . . .
C6 C -0.2809(9) 0.1822(8) 0.3111(5) 0.0280(18) Uani 1 1 d . . .
H6A H -0.3466 0.0944 0.2856 0.042 Uiso 1 1 calc R . .
H6B H -0.3313 0.2286 0.3394 0.042 Uiso 1 1 calc R . .
H6C H -0.1993 0.1781 0.3469 0.042 Uiso 1 1 calc R . .
C7 C -0.3598(8) 0.2497(8) 0.1928(5) 0.0276(18) Uani 1 1 d . . .
H7A H -0.3289 0.2951 0.1535 0.041 Uiso 1 1 calc R . .
H7B H -0.4149 0.2920 0.2201 0.041 Uiso 1 1 calc R . .
H7C H -0.4198 0.1598 0.1683 0.041 Uiso 1 1 calc R . .
C8 C -0.1318(8) 0.3959(8) 0.2872(4) 0.0221(16) Uani 1 1 d . . .
C9 C -0.0868(8) 0.4753(7) 0.2377(5) 0.0250(17) Uani 1 1 d . . .
H9 H -0.1205 0.4428 0.1837 0.030 Uiso 1 1 calc R . .
C10 C 0.0083(9) 0.6032(8) 0.2677(5) 0.0314(19) Uani 1 1 d . . .
C11 C 0.0574(8) 0.6477(8) 0.3472(5) 0.032(2) Uani 1 1 d . . .
H11 H 0.1230 0.7332 0.3686 0.038 Uiso 1 1 calc R . .
C12 C 0.0108(9) 0.5678(8) 0.3943(5) 0.033(2) Uani 1 1 d . . .
H12 H 0.0436 0.5994 0.4484 0.039 Uiso 1 1 calc R . .
C13 C -0.0835(9) 0.4414(8) 0.3646(5) 0.0286(18) Uani 1 1 d . . .
H13 H -0.1139 0.3873 0.3982 0.034 Uiso 1 1 calc R . .
C14 C 0.0646(10) 0.6932(9) 0.2163(7) 0.044(2) Uani 1 1 d U . .
C15 C 0.0325(10) 0.8170(10) 0.2387(9) 0.072(4) Uani 1 1 d U . .
H15A H 0.0656 0.8744 0.2050 0.108 Uiso 1 1 calc R . .
H15B H 0.0824 0.8605 0.2922 0.108 Uiso 1 1 calc R . .
H15C H -0.0709 0.7955 0.2331 0.108 Uiso 1 1 calc R . .
C16 C -0.0048(11) 0.6324(12) 0.1315(7) 0.070(4) Uani 1 1 d U . .
H16A H 0.0302 0.6949 0.1010 0.105 Uiso 1 1 calc R . .
H16B H -0.1090 0.6074 0.1233 0.105 Uiso 1 1 calc R . .
H16C H 0.0199 0.5559 0.1156 0.105 Uiso 1 1 calc R . .
C17 C 0.2253(9) 0.7242(8) 0.2300(5) 0.0285(18) Uani 1 1 d . . .
C18 C 0.3267(9) 0.8326(8) 0.2223(5) 0.0303(19) Uani 1 1 d . . .
H18 H 0.3116 0.9082 0.2121 0.036 Uiso 1 1 calc R . .
C19 C 0.4579(9) 0.8112(8) 0.2324(5) 0.0303(19) Uani 1 1 d . . .
H19 H 0.5478 0.8692 0.2299 0.036 Uiso 1 1 calc R . .
C20 C 0.4307(8) 0.6904(7) 0.2464(4) 0.0220(16) Uani 1 1 d . . .
C21 C 0.5429(8) 0.6269(8) 0.2604(5) 0.0261(17) Uani 1 1 d . . .
C22 C 0.6551(10) 0.7024(9) 0.3359(6) 0.041(2) Uani 1 1 d . . .
H22A H 0.6073 0.7041 0.3786 0.061 Uiso 1 1 calc R . .
H22B H 0.7036 0.7909 0.3320 0.061 Uiso 1 1 calc R . .
H22C H 0.7256 0.6602 0.3450 0.061 Uiso 1 1 calc R . .
C23 C 0.6214(9) 0.6276(9) 0.1944(5) 0.034(2) Uani 1 1 d . . .
H23A H 0.6868 0.5798 0.2017 0.052 Uiso 1 1 calc R . .
H23B H 0.6761 0.7168 0.1944 0.052 Uiso 1 1 calc R . .
H23C H 0.5511 0.5865 0.1453 0.052 Uiso 1 1 calc R . .
C24 C 0.4644(8) 0.4879(8) 0.2619(4) 0.0236(16) Uani 1 1 d . . .
C25 C 0.4848(8) 0.4373(7) 0.3242(5) 0.0211(16) Uani 1 1 d . . .
H25 H 0.5541 0.4900 0.3695 0.025 Uiso 1 1 calc R . .
C26 C 0.4057(8) 0.3094(7) 0.3233(4) 0.0217(16) Uani 1 1 d . . .
H26 H 0.4209 0.2762 0.3676 0.026 Uiso 1 1 calc R . .
C27 C 0.3053(8) 0.2317(7) 0.2573(4) 0.0212(16) Uani 1 1 d . . .
H27 H 0.2526 0.1445 0.2561 0.025 Uiso 1 1 calc R . .
C28 C 0.2808(8) 0.2812(7) 0.1916(4) 0.0196(15) Uani 1 1 d . . .
C29 C 0.3622(8) 0.4075(7) 0.1948(4) 0.0213(16) Uani 1 1 d . . .
H29 H 0.3489 0.4413 0.1506 0.026 Uiso 1 1 calc R . .
C30 C 0.1623(8) 0.1951(7) 0.1227(4) 0.0211(16) Uani 1 1 d . . .
C31 C 0.1999(9) 0.0779(7) 0.0902(4) 0.0246(17) Uani 1 1 d . . .
H31A H 0.2096 0.0295 0.1298 0.037 Uiso 1 1 calc R . .
H31B H 0.2904 0.1073 0.0743 0.037 Uiso 1 1 calc R . .
H31C H 0.1236 0.0220 0.0457 0.037 Uiso 1 1 calc R . .
C32 C 0.1409(9) 0.2659(8) 0.0584(4) 0.0262(17) Uani 1 1 d . . .
H32A H 0.0622 0.2076 0.0158 0.039 Uiso 1 1 calc R . .
H32B H 0.2291 0.2935 0.0401 0.039 Uiso 1 1 calc R . .
H32C H 0.1178 0.3416 0.0785 0.039 Uiso 1 1 calc R . .
C33 C 0.0719(12) 0.1236(9) 0.3529(6) 0.041(2) Uani 1 1 d U . .
H33A H 0.1597 0.1045 0.3483 0.049 Uiso 1 1 calc R . .
H33B H 0.0033 0.0908 0.3021 0.049 Uiso 1 1 calc R . .
C34 C 0.0066(15) 0.0639(12) 0.4126(7) 0.061(3) Uani 1 1 d U . .
H34A H 0.0488 -0.0003 0.4262 0.073 Uiso 1 1 calc R . .
H34B H -0.0981 0.0200 0.3929 0.073 Uiso 1 1 calc R . .
C35 C 0.0388(15) 0.1738(12) 0.4831(7) 0.073(4) Uani 1 1 d DU . .
H35A H -0.0489 0.1914 0.4901 0.087 Uiso 1 1 calc R . .
H35B H 0.0828 0.1543 0.5305 0.087 Uiso 1 1 calc R . .
C36 C 0.1402(11) 0.2820(10) 0.4628(5) 0.046(2) Uani 1 1 d DU . .
H36A H 0.1318 0.3645 0.4865 0.055 Uiso 1 1 calc R . .
H36B H 0.2397 0.2861 0.4813 0.055 Uiso 1 1 calc R . .
C38 C 0.4669(12) 0.7176(16) 0.0126(8) 0.110(4) Uani 1 1 d DU . .
H38A H 0.4948 0.6971 -0.0365 0.132 Uiso 1 1 calc R . .
H38B H 0.5475 0.7294 0.0557 0.132 Uiso 1 1 calc R . .
C37 C 0.3342(12) 0.6128(15) 0.0160(8) 0.121(4) Uani 1 1 d DU . .
H37A H 0.3300 0.5265 -0.0101 0.145 Uiso 1 1 calc R . .
H37B H 0.3251 0.6129 0.0695 0.145 Uiso 1 1 calc R . .
O2 O 0.2272(11) 0.6536(13) -0.0259(6) 0.114(4) Uani 1 1 d DU . .
C40 C 0.2673(13) 0.7877(14) 0.0015(9) 0.113(4) Uani 1 1 d DU . .
H40A H 0.2328 0.8074 0.0484 0.135 Uiso 1 1 calc R . .
H40B H 0.2275 0.8264 -0.0380 0.135 Uiso 1 1 calc R . .
C39 C 0.4265(13) 0.8376(16) 0.0187(9) 0.114(4) Uani 1 1 d DU . .
H39A H 0.4671 0.8943 0.0710 0.137 Uiso 1 1 calc R . .
H39B H 0.4616 0.8868 -0.0190 0.137 Uiso 1 1 calc R . .
N1 N -0.0047(7) 0.2479(6) 0.2009(3) 0.0208(13) Uani 1 1 d . . .
N2 N 0.2862(7) 0.6332(6) 0.2464(4) 0.0290(16) Uani 1 1 d . . .
O1 O 0.1052(7) 0.2602(6) 0.3800(3) 0.0317(13) Uani 1 1 d U . .
I1 I 0.36310(6) 0.60653(6) 0.46688(3) 0.03739(17) Uani 1 1 d . . .
U1 U 0.17944(3) 0.44104(3) 0.298506(16) 0.01974(10) Uani 1 1 d . . .
O3 O 0.2948(15) 0.9601(18) 0.4467(8) 0.067(4) Uani 0.50 1 d PDU A -1
C42 C 0.543(2) 0.994(4) 0.4773(12) 0.057(6) Uani 0.50 1 d PDU A -1
H42A H 0.6206 1.0751 0.4785 0.069 Uiso 0.50 1 calc PR A -1
H42B H 0.5802 0.9221 0.4690 0.069 Uiso 0.50 1 calc PR A -1
C41 C 0.4170(19) 0.971(3) 0.4149(11) 0.065(5) Uani 0.50 1 d PDU A -1
H41A H 0.4353 1.0429 0.3887 0.078 Uiso 0.50 1 calc PR A -1
H41B H 0.3990 0.8902 0.3765 0.078 Uiso 0.50 1 calc PR A -1
C43 C 0.495(3) 1.003(3) 0.5526(12) 0.063(8) Uani 0.50 1 d PD A -1
H43A H 0.5005 0.9313 0.5763 0.075 Uiso 0.50 1 calc PR A -1
H43B H 0.5534 1.0862 0.5895 0.075 Uiso 0.50 1 calc PR A -1
C44 C 0.344(2) 0.995(3) 0.5280(9) 0.075(5) Uani 0.50 1 d PDU A -1
H44A H 0.2820 0.9303 0.5504 0.090 Uiso 0.50 1 calc PR A -1
H44B H 0.3362 1.0796 0.5480 0.090 Uiso 0.50 1 calc PR A -1

loop_
_atom_site_aniso_label
_atom_site_aniso_U_11
_atom_site_aniso_U_22
_atom_site_aniso_U_33
_atom_site_aniso_U_23
_atom_site_aniso_U_13
_atom_site_aniso_U_12
C1 0.022(4) 0.021(4) 0.011(3) 0.004(3) 0.001(3) 0.005(3)
C2 0.028(4) 0.016(4) 0.019(4) -0.003(3) 0.004(3) 0.002(3)
C3 0.025(4) 0.021(4) 0.020(4) -0.001(3) 0.005(3) -0.001(3)
C4 0.022(4) 0.021(4) 0.014(3) 0.002(3) 0.001(3) 0.003(3)
C5 0.022(4) 0.021(4) 0.021(4) 0.005(3) 0.007(3) 0.006(3)
C6 0.035(5) 0.019(4) 0.029(4) 0.004(3) 0.015(4) 0.005(3)
C7 0.018(4) 0.029(4) 0.028(4) 0.005(3) 0.000(3) 0.003(3)
C8 0.012(3) 0.033(4) 0.022(4) 0.012(3) 0.001(3) 0.007(3)
C9 0.020(4) 0.018(4) 0.032(4) 0.005(3) -0.003(3) 0.005(3)
C10 0.021(4) 0.020(4) 0.050(6) 0.010(4) -0.003(4) 0.008(3)
C11 0.018(4) 0.017(4) 0.052(6) 0.000(4) -0.004(4) 0.005(3)
C12 0.025(4) 0.030(5) 0.038(5) -0.009(4) 0.000(4) 0.015(4)
C13 0.029(4) 0.025(4) 0.031(5) 0.000(3) 0.002(4) 0.014(4)
C14 0.027(5) 0.023(4) 0.074(6) 0.029(4) -0.011(4) -0.001(4)
C15 0.019(5) 0.033(5) 0.166(12) 0.051(6) 0.001(6) 0.008(4)
C16 0.037(6) 0.072(7) 0.066(6) 0.054(5) -0.027(5) -0.026(5)
C17 0.027(4) 0.017(4) 0.034(5) 0.008(3) -0.006(3) 0.003(3)
C18 0.025(4) 0.017(4) 0.048(5) 0.010(4) 0.004(4) 0.007(3)
C19 0.030(4) 0.018(4) 0.033(5) 0.002(3) 0.004(4) -0.002(3)
C20 0.022(4) 0.021(4) 0.017(4) 0.003(3) -0.001(3) 0.002(3)
C21 0.018(4) 0.022(4) 0.030(4) 0.006(3) -0.006(3) 0.000(3)
C22 0.034(5) 0.027(5) 0.042(5) 0.005(4) -0.014(4) -0.002(4)
C23 0.020(4) 0.034(5) 0.045(5) 0.015(4) 0.002(4) 0.003(4)
C24 0.015(4) 0.024(4) 0.025(4) 0.000(3) -0.001(3) 0.003(3)
C25 0.015(4) 0.013(3) 0.031(4) 0.001(3) 0.001(3) 0.004(3)
C26 0.024(4) 0.026(4) 0.015(4) 0.005(3) 0.000(3) 0.011(3)
C27 0.025(4) 0.018(4) 0.018(4) 0.003(3) 0.002(3) 0.006(3)
C28 0.017(4) 0.024(4) 0.015(4) 0.001(3) 0.001(3) 0.006(3)
C29 0.020(4) 0.020(4) 0.022(4) 0.008(3) 0.001(3) 0.004(3)
C30 0.020(4) 0.019(4) 0.016(4) 0.003(3) -0.001(3) -0.001(3)
C31 0.025(4) 0.024(4) 0.018(4) 0.000(3) 0.006(3) 0.002(3)
C32 0.024(4) 0.029(4) 0.016(4) 0.004(3) -0.001(3) 0.000(3)
C33 0.074(7) 0.028(4) 0.041(5) 0.018(4) 0.028(5) 0.032(5)
C34 0.084(8) 0.057(6) 0.060(7) 0.025(5) 0.030(6) 0.036(6)
C35 0.082(9) 0.085(9) 0.042(6) 0.011(5) 0.019(6) 0.015(7)
C36 0.067(7) 0.067(6) 0.020(4) 0.013(4) 0.015(4) 0.041(5)
C38 0.051(5) 0.199(10) 0.043(5) 0.062(7) -0.012(5) -0.009(6)
C37 0.066(6) 0.188(9) 0.050(6) 0.042(7) -0.026(5) -0.020(6)
O2 0.064(5) 0.166(9) 0.076(6) 0.020(6) 0.001(4) 0.003(5)
C40 0.061(6) 0.170(9) 0.058(6) 0.001(7) 0.016(5) -0.012(6)
C39 0.060(6) 0.187(10) 0.049(6) 0.027(7) 0.004(5) -0.017(6)
N1 0.021(3) 0.017(3) 0.017(3) 0.003(2) -0.002(3) 0.001(3)
N2 0.018(3) 0.016(3) 0.041(4) 0.008(3) -0.009(3) -0.002(3)
O1 0.051(4) 0.030(3) 0.025(3) 0.010(2) 0.012(3) 0.026(3)
I1 0.0369(3) 0.0362(3) 0.0292(3) -0.0137(2) -0.0138(2) 0.0212(3)
U1 0.02114(16) 0.01372(15) 0.01853(15) 0.00137(10) -0.00390(10) 0.00378(11)
O3 0.056(7) 0.087(9) 0.053(7) 0.002(7) 0.007(6) 0.027(7)
C42 0.056(9) 0.064(11) 0.052(12) 0.007(11) 0.004(9) 0.030(10)
C41 0.058(9) 0.081(10) 0.051(9) 0.009(9) 0.005(7) 0.023(9)
C43 0.09(2) 0.038(13) 0.054(19) 0.018(14) -0.001(16) 0.017(15)
C44 0.063(10) 0.095(12) 0.055(8) -0.002(10) 0.009(8) 0.023(10)

loop_
_atom_type_symbol
_atom_type_description
_atom_type_scat_dispersion_real
_atom_type_scat_dispersion_imag
_atom_type_scat_source
C C 0.0033 0.0016 'International Tables Vol C Tables 4.2.6.8 and 6.1.1.4'
H H 0.0000 0.0000 'International Tables Vol C Tables 4.2.6.8 and 6.1.1.4'
N N 0.0061 0.0033 'International Tables Vol C Tables 4.2.6.8 and 6.1.1.4'
O O 0.0106 0.0060 'International Tables Vol C Tables 4.2.6.8 and 6.1.1.4'
I I -0.4742 1.8119 'International Tables Vol C Tables 4.2.6.8 and 6.1.1.4'
U U -9.6767 9.6646 'International Tables Vol C Tables 4.2.6.8 and 6.1.1.4'

loop_
_geom_angle_atom_site_label_1
_geom_angle_atom_site_label_2
_geom_angle_atom_site_label_3
_geom_angle
C2 C1 N1 110.5(7)
C2 C1 C30 129.1(7)
N1 C1 C30 120.1(6)
C1 C2 C3 106.9(7)
C1 C2 H2 126.5
C3 C2 H2 126.5
C4 C3 C2 107.3(7)
C4 C3 H3 126.4
C2 C3 H3 126.4
C3 C4 N1 109.9(7)
C3 C4 C5 126.5(7)
N1 C4 C5 123.5(6)
C4 C5 C6 110.6(6)
C4 C5 C7 108.7(6)
C6 C5 C7 107.4(6)
C4 C5 C8 109.9(6)
C6 C5 C8 111.6(6)
C7 C5 C8 108.6(6)
C5 C6 H6A 109.5
C5 C6 H6B 109.5
H6A C6 H6B 109.5
C5 C6 H6C 109.5
H6A C6 H6C 109.5
H6B C6 H6C 109.5
C5 C7 H7A 109.5
C5 C7 H7B 109.5
H7A C7 H7B 109.5
C5 C7 H7C 109.5
H7A C7 H7C 109.5
H7B C7 H7C 109.5
C13 C8 C9 120.3(8)
C13 C8 C5 121.9(7)
C9 C8 C5 117.6(7)
C13 C8 U1 81.3(5)
C9 C8 U1 72.7(4)
C5 C8 U1 112.1(5)
C8 C9 C10 120.2(8)
C8 C9 U1 79.9(4)
C10 C9 U1 77.4(4)
C8 C9 H9 119.9
C10 C9 H9 119.9
U1 C9 H9 113.2
C11 C10 C9 118.6(8)
C11 C10 C14 118.8(8)
C9 C10 C14 122.5(8)
C11 C10 U1 80.2(5)
C9 C10 U1 74.7(4)
C14 C10 U1 113.1(6)
C12 C11 C10 119.8(8)
C12 C11 U1 80.3(5)
C10 C11 U1 72.8(5)
C12 C11 H11 120.1
C10 C11 H11 120.1
U1 C11 H11 117.6
C11 C12 C13 121.4(8)
C11 C12 H12 119.3
C13 C12 H12 119.3
C8 C13 C12 119.6(8)
C8 C13 H13 120.2
C12 C13 H13 120.2
C17 C14 C16 109.5(10)
C17 C14 C10 107.7(7)
C16 C14 C10 112.2(7)
C17 C14 C15 110.0(7)
C16 C14 C15 108.6(9)
C10 C14 C15 108.8(10)
C14 C15 H15A 109.5
C14 C15 H15B 109.5
H15A C15 H15B 109.5
C14 C15 H15C 109.5
H15A C15 H15C 109.5
H15B C15 H15C 109.5
C14 C16 H16A 109.5
C14 C16 H16B 109.5
H16A C16 H16B 109.5
C14 C16 H16C 109.5
H16A C16 H16C 109.5
H16B C16 H16C 109.5
C18 C17 N2 110.8(7)
C18 C17 C14 127.9(7)
N2 C17 C14 121.1(7)
C17 C18 C19 107.2(7)
C17 C18 H18 126.4
C19 C18 H18 126.4
C20 C19 C18 106.7(7)
C20 C19 H19 126.6
C18 C19 H19 126.6
C19 C20 N2 110.9(7)
C19 C20 C21 124.7(7)
N2 C20 C21 124.5(7)
C24 C21 C20 107.4(6)
C24 C21 C22 112.4(7)
C20 C21 C22 109.9(7)
C24 C21 C23 108.7(7)
C20 C21 C23 110.3(7)
C22 C21 C23 108.0(7)
C21 C22 H22A 109.5
C21 C22 H22B 109.5
H22A C22 H22B 109.5
C21 C22 H22C 109.5
H22A C22 H22C 109.5
H22B C22 H22C 109.5
C21 C23 H23A 109.5
C21 C23 H23B 109.5
H23A C23 H23B 109.5
C21 C23 H23C 109.5
H23A C23 H23C 109.5
H23B C23 H23C 109.5
C25 C24 C29 118.4(7)
C25 C24 C21 123.9(7)
C29 C24 C21 117.7(7)
C25 C24 U1 80.7(5)
C29 C24 U1 73.6(4)
C21 C24 U1 114.2(5)
C24 C25 C26 121.6(7)
C24 C25 U1 73.3(4)
C26 C25 U1 78.6(4)
C24 C25 H25 119.2
C26 C25 H25 119.2
U1 C25 H25 119.8
C27 C26 C25 119.5(7)
C27 C26 H26 120.3
C25 C26 H26 120.3
C26 C27 C28 120.5(7)
C26 C27 U1 79.0(4)
C28 C27 U1 72.3(4)
C26 C27 H27 119.8
C28 C27 H27 119.8
U1 C27 H27 119.8
C29 C28 C27 118.1(7)
C29 C28 C30 123.5(7)
C27 C28 C30 118.4(7)
C29 C28 U1 74.7(4)
C27 C28 U1 80.5(4)
C30 C28 U1 112.4(5)
C28 C29 C24 122.0(7)
C28 C29 U1 78.0(4)
C24 C29 U1 78.6(4)
C28 C29 H29 119.0
C24 C29 H29 119.0
U1 C29 H29 114.7
C1 C30 C28 106.1(6)
C1 C30 C31 112.0(6)
C28 C30 C31 109.2(6)
C1 C30 C32 108.9(6)
C28 C30 C32 112.2(6)
C31 C30 C32 108.5(6)
C30 C31 H31A 109.5
C30 C31 H31B 109.5
H31A C31 H31B 109.5
C30 C31 H31C 109.5
H31A C31 H31C 109.5
H31B C31 H31C 109.5
C30 C32 H32A 109.5
C30 C32 H32B 109.5
H32A C32 H32B 109.5
C30 C32 H32C 109.5
H32A C32 H32C 109.5
H32B C32 H32C 109.5
O1 C33 C34 104.8(8)
O1 C33 H33A 110.8
C34 C33 H33A 110.8
O1 C33 H33B 110.8
C34 C33 H33B 110.8
H33A C33 H33B 108.9
C33 C34 C35 107.0(9)
C33 C34 H34A 110.3
C35 C34 H34A 110.3
C33 C34 H34B 110.3
C35 C34 H34B 110.3
H34A C34 H34B 108.6
C36 C35 C34 101.7(9)
C36 C35 H35A 111.4
C34 C35 H35A 111.4
C36 C35 H35B 111.4
C34 C35 H35B 111.4
H35A C35 H35B 109.3
O1 C36 C35 107.3(9)
O1 C36 H36A 110.3
C35 C36 H36A 110.3
O1 C36 H36B 110.3
C35 C36 H36B 110.3
H36A C36 H36B 108.5
C37 C38 C39 104.6(11)
C37 C38 H38A 110.8
C39 C38 H38A 110.8
C37 C38 H38B 110.8
C39 C38 H38B 110.8
H38A C38 H38B 108.9
O2 C37 C38 99.2(9)
O2 C37 H37A 111.9
C38 C37 H37A 111.9
O2 C37 H37B 111.9
C38 C37 H37B 111.9
H37A C37 H37B 109.6
C40 O2 C37 107.6(11)
O2 C40 C39 104.9(11)
O2 C40 H40A 110.8
C39 C40 H40A 110.8
O2 C40 H40B 110.8
C39 C40 H40B 110.8
H40A C40 H40B 108.8
C40 C39 C38 104.6(11)
C40 C39 H39A 110.8
C38 C39 H39A 110.8
C40 C39 H39B 110.8
C38 C39 H39B 110.8
H39A C39 H39B 108.9
C1 N1 C4 105.3(6)
C1 N1 U1 125.1(5)
C4 N1 U1 124.8(5)
C17 N2 C20 104.4(6)
C17 N2 U1 127.3(5)
C20 N2 U1 126.5(5)
C33 O1 C36 104.5(7)
C33 O1 U1 126.1(5)
C36 O1 U1 126.0(5)
N2 U1 N1 115.2(2)
N2 U1 O1 168.6(2)
N1 U1 O1 76.02(19)
N2 U1 C9 82.9(2)
N1 U1 C9 65.0(2)
O1 U1 C9 104.5(2)
N2 U1 C29 65.0(2)
N1 U1 C29 82.8(2)
O1 U1 C29 116.85(19)
C9 U1 C29 118.6(2)
N2 U1 C10 61.9(2)
N1 U1 C10 91.5(2)
O1 U1 C10 121.8(2)
C9 U1 C10 27.9(2)
C29 U1 C10 117.4(2)
N2 U1 C28 90.8(2)
N1 U1 C28 61.6(2)
O1 U1 C28 93.39(19)
C9 U1 C28 116.6(2)
C29 U1 C28 27.3(2)
C10 U1 C28 130.0(2)
N2 U1 C24 60.8(2)
N1 U1 C24 109.4(2)
O1 U1 C24 115.0(2)
C9 U1 C24 137.5(2)
C29 U1 C24 27.8(2)
C10 U1 C24 122.6(2)
C28 U1 C24 48.8(2)
N2 U1 C8 109.1(2)
N1 U1 C8 61.0(2)
O1 U1 C8 77.43(19)
C9 U1 C8 27.4(2)
C29 U1 C8 137.4(2)
C10 U1 C8 48.4(2)
C28 U1 C8 122.4(2)
C24 U1 C8 163.2(2)
N2 U1 C11 70.1(2)
N1 U1 C11 112.0(2)
O1 U1 C11 108.4(2)
C9 U1 C11 47.9(2)
C29 U1 C11 134.7(2)
C10 U1 C11 27.0(3)
C28 U1 C11 155.5(2)
C24 U1 C11 125.4(2)
C8 U1 C11 55.0(2)
N2 U1 C27 111.7(2)
N1 U1 C27 69.3(2)
O1 U1 C27 69.50(18)
C9 U1 C27 133.8(2)
C29 U1 C27 47.4(2)
C10 U1 C27 155.6(2)
C28 U1 C27 27.2(2)
C24 U1 C27 55.3(2)
C8 U1 C27 125.3(2)
C11 U1 C27 177.3(2)
N2 U1 C25 82.9(2)
N1 U1 C25 114.4(2)
O1 U1 C25 90.77(19)
C9 U1 C25 163.6(2)
C29 U1 C25 47.0(2)
C10 U1 C25 143.2(2)
C28 U1 C25 55.3(2)
C24 U1 C25 26.0(2)
C8 U1 C25 168.0(2)
C11 U1 C25 132.8(2)
C27 U1 C25 46.40(19)
C44 O3 C41 107.4(13)
C41 C42 C43 107.2(17)
C41 C42 H42A 110.3
C43 C42 H42A 110.3
C41 C42 H42B 110.3
C43 C42 H42B 110.3
H42A C42 H42B 108.5
O3 C41 C42 109.3(15)
O3 C41 H41A 109.8
C42 C41 H41A 109.8
O3 C41 H41B 109.8
C42 C41 H41B 109.8
H41A C41 H41B 108.3
C44 C43 C42 102.9(17)
C44 C43 H43A 111.2
C42 C43 H43A 111.2
C44 C43 H43B 111.2
C42 C43 H43B 111.2
H43A C43 H43B 109.1
O3 C44 C43 111.9(15)
O3 C44 H44A 109.2
C43 C44 H44A 109.2
O3 C44 H44B 109.2
C43 C44 H44B 109.2
H44A C44 H44B 107.9

loop_
_geom_bond_atom_site_label_1
_geom_bond_atom_site_label_2
_geom_bond_distance
C1 C2 1.372(11)
C1 N1 1.394(10)
C1 C30 1.516(10)
C2 C3 1.409(11)
C2 H2 0.9500
C3 C4 1.378(11)
C3 H3 0.9500
C4 N1 1.396(10)
C4 C5 1.520(11)
C5 C6 1.535(10)
C5 C7 1.546(11)
C5 C8 1.548(11)
C6 H6A 0.9800
C6 H6B 0.9800
C6 H6C 0.9800
C7 H7A 0.9800
C7 H7B 0.9800
C7 H7C 0.9800
C8 C13 1.361(11)
C8 C9 1.396(11)
C8 U1 2.992(7)
C9 C10 1.407(11)
C9 U1 2.902(8)
C9 H9 0.9500
C10 C11 1.395(13)
C10 C14 1.529(13)
C10 U1 2.936(8)
C11 C12 1.371(13)
C11 U1 3.028(8)
C11 H11 0.9500
C12 C13 1.392(12)
C12 H12 0.9500
C13 H13 0.9500
C14 C17 1.518(12)
C14 C16 1.523(16)
C14 C15 1.530(15)
C15 H15A 0.9800
C15 H15B 0.9800
C15 H15C 0.9800
C16 H16A 0.9800
C16 H16B 0.9800
C16 H16C 0.9800
C17 C18 1.367(11)
C17 N2 1.396(10)
C18 C19 1.409(12)
C18 H18 0.9500
C19 C20 1.371(11)
C19 H19 0.9500
C20 N2 1.398(10)
C20 C21 1.528(11)
C21 C24 1.519(11)
C21 C22 1.541(11)
C21 C23 1.541(12)
C22 H22A 0.9800
C22 H22B 0.9800
C22 H22C 0.9800
C23 H23A 0.9800
C23 H23B 0.9800
C23 H23C 0.9800
C24 C25 1.362(11)
C24 C29 1.412(11)
C24 U1 2.970(8)
C25 C26 1.402(11)
C25 U1 3.060(7)
C25 H25 0.9500
C26 C27 1.386(10)
C26 H26 0.9500
C27 C28 1.413(10)
C27 U1 3.053(8)
C27 H27 0.9500
C28 C29 1.383(11)
C28 C30 1.519(10)
C28 U1 2.949(7)
C29 U1 2.907(8)
C29 H29 0.9500
C30 C31 1.534(11)
C30 C32 1.539(10)
C31 H31A 0.9800
C31 H31B 0.9800
C31 H31C 0.9800
C32 H32A 0.9800
C32 H32B 0.9800
C32 H32C 0.9800
C33 O1 1.441(10)
C33 C34 1.502(14)
C33 H33A 0.9900
C33 H33B 0.9900
C34 C35 1.533(17)
C34 H34A 0.9900
C34 H34B 0.9900
C35 C36 1.467(9)
C35 H35A 0.9900
C35 H35B 0.9900
C36 O1 1.444(10)
C36 H36A 0.9900
C36 H36B 0.9900
C38 C37 1.499(9)
C38 C39 1.519(10)
C38 H38A 0.9900
C38 H38B 0.9900
C37 O2 1.454(9)
C37 H37A 0.9900
C37 H37B 0.9900
O2 C40 1.406(9)
C40 C39 1.487(9)
C40 H40A 0.9900
C40 H40B 0.9900
C39 H39A 0.9900
C39 H39B 0.9900
N1 U1 2.530(6)
N2 U1 2.501(7)
O1 U1 2.696(6)
I1 U1 3.2091(9)
O3 C44 1.421(10)
O3 C41 1.429(10)
C42 C41 1.481(10)
C42 C43 1.524(10)
C42 H42A 0.9900
C42 H42B 0.9900
C41 H41A 0.9900
C41 H41B 0.9900
C43 C44 1.485(10)
C43 H43A 0.9900
C43 H43B 0.9900
C44 H44A 0.9900
C44 H44B 0.9900

loop_
_geom_torsion_atom_site_label_1
_geom_torsion_atom_site_label_2
_geom_torsion_atom_site_label_3
_geom_torsion_atom_site_label_4
_geom_torsion
N1 C1 C2 C3 1.4(9)
C30 C1 C2 C3 -171.8(7)
C1 C2 C3 C4 0.1(9)
C2 C3 C4 N1 -1.6(9)
C2 C3 C4 C5 175.6(7)
C3 C4 C5 C6 57.5(10)
N1 C4 C5 C6 -125.6(8)
C3 C4 C5 C7 -60.2(10)
N1 C4 C5 C7 116.7(8)
C3 C4 C5 C8 -178.9(7)
N1 C4 C5 C8 -2.0(10)
C4 C5 C8 C13 -111.8(8)
C6 C5 C8 C13 11.3(10)
C7 C5 C8 C13 129.5(8)
C4 C5 C8 C9 63.0(9)
C6 C5 C8 C9 -173.9(7)
C7 C5 C8 C9 -55.7(9)
C4 C5 C8 U1 -18.4(7)
C6 C5 C8 U1 104.7(6)
C7 C5 C8 U1 -137.1(5)
C13 C8 C9 C10 -0.4(12)
C5 C8 C9 C10 -175.3(7)
U1 C8 C9 C10 -68.9(7)
C13 C8 C9 U1 68.5(7)
C5 C8 C9 U1 -106.4(6)
C8 C9 C10 C11 0.8(12)
U1 C9 C10 C11 -69.5(7)
C8 C9 C10 C14 178.2(8)
U1 C9 C10 C14 107.9(8)
C8 C9 C10 U1 70.3(7)
C9 C10 C11 C12 -1.1(12)
C14 C10 C11 C12 -178.6(8)
U1 C10 C11 C12 -67.6(7)
C9 C10 C11 U1 66.5(7)
C14 C10 C11 U1 -111.0(8)
C10 C11 C12 C13 1.0(12)
U1 C11 C12 C13 -62.6(7)
C9 C8 C13 C12 0.2(12)
C5 C8 C13 C12 174.9(7)
U1 C8 C13 C12 64.3(7)
C11 C12 C13 C8 -0.6(12)
C11 C10 C14 C17 62.2(11)
C9 C10 C14 C17 -115.2(9)
U1 C10 C14 C17 -29.1(9)
C11 C10 C14 C16 -177.3(9)
C9 C10 C14 C16 5.4(13)
U1 C10 C14 C16 91.4(9)
C11 C10 C14 C15 -57.1(10)
C9 C10 C14 C15 125.5(9)
U1 C10 C14 C15 -148.4(6)
C16 C14 C17 C18 85.5(12)
C10 C14 C17 C18 -152.2(9)
C15 C14 C17 C18 -33.7(15)
C16 C14 C17 N2 -88.5(10)
C10 C14 C17 N2 33.7(12)
C15 C14 C17 N2 152.2(10)
N2 C17 C18 C19 1.2(10)
C14 C17 C18 C19 -173.3(9)
C17 C18 C19 C20 -0.4(10)
C18 C19 C20 N2 -0.5(10)
C18 C19 C20 C21 179.7(7)
C19 C20 C21 C24 -171.9(7)
N2 C20 C21 C24 8.3(10)
C19 C20 C21 C22 65.5(10)
N2 C20 C21 C22 -114.4(8)
C19 C20 C21 C23 -53.6(10)
N2 C20 C21 C23 126.6(8)
C20 C21 C24 C25 -117.6(8)
C22 C21 C24 C25 3.5(12)
C23 C21 C24 C25 123.1(8)
C20 C21 C24 C29 61.0(9)
C22 C21 C24 C29 -177.9(7)
C23 C21 C24 C29 -58.3(9)
C20 C21 C24 U1 -22.5(7)
C22 C21 C24 U1 98.6(7)
C23 C21 C24 U1 -141.8(5)
C29 C24 C25 C26 -0.8(11)
C21 C24 C25 C26 177.7(7)
U1 C24 C25 C26 64.7(7)
C29 C24 C25 U1 -65.6(6)
C21 C24 C25 U1 113.0(8)
C24 C25 C26 C27 0.6(11)
U1 C25 C26 C27 62.7(7)
C25 C26 C27 C28 -1.0(11)
C25 C26 C27 U1 -62.8(7)
C26 C27 C28 C29 1.6(11)
U1 C27 C28 C29 66.8(6)
C26 C27 C28 C30 -175.7(7)
U1 C27 C28 C30 -110.5(6)
C26 C27 C28 U1 -65.2(7)
C27 C28 C29 C24 -1.9(11)
C30 C28 C29 C24 175.3(7)
U1 C28 C29 C24 68.2(7)
C27 C28 C29 U1 -70.1(6)
C30 C28 C29 U1 107.0(7)
C25 C24 C29 C28 1.5(12)
C21 C24 C29 C28 -177.2(7)
U1 C24 C29 C28 -68.0(7)
C25 C24 C29 U1 69.5(7)
C21 C24 C29 U1 -109.2(7)
C2 C1 C30 C28 -143.2(8)
N1 C1 C30 C28 44.2(9)
C2 C1 C30 C31 -24.1(11)
N1 C1 C30 C31 163.2(6)
C2 C1 C30 C32 95.8(9)
N1 C1 C30 C32 -76.8(8)
C29 C28 C30 C1 -120.4(8)
C27 C28 C30 C1 56.7(9)
U1 C28 C30 C1 -34.4(7)
C29 C28 C30 C31 118.7(8)
C27 C28 C30 C31 -64.2(9)
U1 C28 C30 C31 -155.3(5)
C29 C28 C30 C32 -1.6(11)
C27 C28 C30 C32 175.5(7)
U1 C28 C30 C32 84.4(7)
O1 C33 C34 C35 -13.8(13)
C33 C34 C35 C36 -9.5(14)
C34 C35 C36 O1 30.0(13)
C39 C38 C37 O2 35.8(14)
C38 C37 O2 C40 -44.6(15)
C37 O2 C40 C39 35.2(16)
O2 C40 C39 C38 -10.4(16)
C37 C38 C39 C40 -16.5(15)
C2 C1 N1 C4 -2.4(8)
C30 C1 N1 C4 171.5(6)
C2 C1 N1 U1 154.0(5)
C30 C1 N1 U1 -32.1(9)
C3 C4 N1 C1 2.4(8)
C5 C4 N1 C1 -174.9(7)
C3 C4 N1 U1 -154.1(5)
C5 C4 N1 U1 28.6(9)
C18 C17 N2 C20 -1.5(10)
C14 C17 N2 C20 173.5(8)
C18 C17 N2 U1 163.8(6)
C14 C17 N2 U1 -21.3(12)
C19 C20 N2 C17 1.2(9)
C21 C20 N2 C17 -178.9(7)
C19 C20 N2 U1 -164.2(6)
C21 C20 N2 U1 15.6(11)
C34 C33 O1 C36 32.3(11)
C34 C33 O1 U1 -167.7(7)
C35 C36 O1 C33 -40.3(11)
C35 C36 O1 U1 159.6(8)
C17 N2 U1 N1 79.4(7)
C20 N2 U1 N1 -118.5(6)
C17 N2 U1 O1 -110.4(10)
C20 N2 U1 O1 51.7(14)
C17 N2 U1 C9 21.4(7)
C20 N2 U1 C9 -176.5(7)
C17 N2 U1 C29 147.5(7)
C20 N2 U1 C29 -50.3(6)
C17 N2 U1 C10 2.0(6)
C20 N2 U1 C10 164.1(7)
C17 N2 U1 C28 138.1(7)
C20 N2 U1 C28 -59.7(6)
C17 N2 U1 C24 178.5(7)
C20 N2 U1 C24 -19.4(6)
C17 N2 U1 C8 13.2(7)
C20 N2 U1 C8 175.4(6)
C17 N2 U1 C11 -26.3(6)
C20 N2 U1 C11 135.9(7)
C17 N2 U1 C27 155.9(6)
C20 N2 U1 C27 -41.9(7)
C17 N2 U1 C25 -166.9(7)
C20 N2 U1 C25 -4.8(6)
C1 N1 U1 N2 83.0(6)
C4 N1 U1 N2 -125.0(6)
C1 N1 U1 O1 -95.0(6)
C4 N1 U1 O1 57.0(6)
C1 N1 U1 C9 151.4(6)
C4 N1 U1 C9 -56.7(6)
C1 N1 U1 C29 25.1(5)
C4 N1 U1 C29 177.0(6)
C1 N1 U1 C10 142.5(6)
C4 N1 U1 C10 -65.5(6)
C1 N1 U1 C28 6.8(5)
C4 N1 U1 C28 158.7(6)
C1 N1 U1 C24 17.0(6)
C4 N1 U1 C24 169.0(5)
C1 N1 U1 C8 -178.2(6)
C4 N1 U1 C8 -26.2(5)
C1 N1 U1 C11 160.6(5)
C4 N1 U1 C11 -47.5(6)
C1 N1 U1 C27 -21.9(5)
C4 N1 U1 C27 130.0(6)
C1 N1 U1 C25 -10.6(6)
C4 N1 U1 C25 141.4(5)
C33 O1 U1 N2 -134.4(11)
C36 O1 U1 N2 21.5(14)
C33 O1 U1 N1 36.5(7)
C36 O1 U1 N1 -167.7(7)
C33 O1 U1 C9 95.5(7)
C36 O1 U1 C9 -108.7(7)
C33 O1 U1 C29 -37.8(7)
C36 O1 U1 C29 118.1(6)
C33 O1 U1 C10 119.4(7)
C36 O1 U1 C10 -84.7(7)
C33 O1 U1 C28 -23.2(7)
C36 O1 U1 C28 132.7(6)
C33 O1 U1 C24 -68.7(7)
C36 O1 U1 C24 87.2(7)
C33 O1 U1 C8 99.3(7)
C36 O1 U1 C8 -104.8(7)
C33 O1 U1 C11 145.4(7)
C36 O1 U1 C11 -58.7(7)
C33 O1 U1 C27 -36.4(7)
C36 O1 U1 C27 119.5(7)
C33 O1 U1 C25 -78.5(7)
C36 O1 U1 C25 77.4(7)
C8 C9 U1 N2 -163.0(5)
C10 C9 U1 N2 -38.8(5)
C8 C9 U1 N1 74.9(5)
C10 C9 U1 N1 -160.8(6)
C8 C9 U1 O1 8.2(5)
C10 C9 U1 O1 132.5(5)
C8 C9 U1 C29 140.5(5)
C10 C9 U1 C29 -95.2(6)
C8 C9 U1 C10 -124.3(8)
C8 C9 U1 C28 109.7(5)
C10 C9 U1 C28 -126.0(5)
C8 C9 U1 C24 166.7(4)
C10 C9 U1 C24 -69.0(6)
C10 C9 U1 C8 124.3(8)
C8 C9 U1 C11 -93.6(6)
C10 C9 U1 C11 30.7(5)
C8 C9 U1 C27 83.6(6)
C10 C9 U1 C27 -152.1(5)
C8 C9 U1 C25 166.4(6)
C10 C9 U1 C25 -69.3(10)
C28 C29 U1 N2 -159.2(5)
C24 C29 U1 N2 74.3(5)
C28 C29 U1 N1 -37.0(4)
C24 C29 U1 N1 -163.5(5)
C28 C29 U1 O1 33.3(5)
C24 C29 U1 O1 -93.2(5)
C28 C29 U1 C9 -93.3(5)
C24 C29 U1 C9 140.2(4)
C28 C29 U1 C10 -124.9(4)
C24 C29 U1 C10 108.5(5)
C24 C29 U1 C28 -126.5(7)
C28 C29 U1 C24 126.5(7)
C28 C29 U1 C8 -67.7(5)
C24 C29 U1 C8 165.8(4)
C28 C29 U1 C11 -151.0(4)
C24 C29 U1 C11 82.5(5)
C28 C29 U1 C27 31.5(4)
C24 C29 U1 C27 -95.1(5)
C28 C29 U1 C25 96.4(5)
C24 C29 U1 C25 -30.1(4)
C11 C10 U1 N2 -101.3(5)
C9 C10 U1 N2 135.2(6)
C14 C10 U1 N2 15.9(6)
C11 C10 U1 N1 140.8(5)
C9 C10 U1 N1 17.3(5)
C14 C10 U1 N1 -102.0(6)
C11 C10 U1 O1 66.3(5)
C9 C10 U1 O1 -57.1(6)
C14 C10 U1 O1 -176.4(6)
C11 C10 U1 C9 123.5(8)
C14 C10 U1 C9 -119.3(9)
C11 C10 U1 C29 -136.6(5)
C9 C10 U1 C29 100.0(5)
C14 C10 U1 C29 -19.4(7)
C11 C10 U1 C28 -166.0(5)
C9 C10 U1 C28 70.6(6)
C14 C10 U1 C28 -48.8(7)
C11 C10 U1 C24 -104.9(5)
C9 C10 U1 C24 131.6(5)
C14 C10 U1 C24 12.3(7)
C11 C10 U1 C8 93.0(6)
C9 C10 U1 C8 -30.5(5)
C14 C10 U1 C8 -149.8(7)
C9 C10 U1 C11 -123.5(8)
C14 C10 U1 C11 117.2(8)
C11 C10 U1 C27 178.0(5)
C9 C10 U1 C27 54.6(8)
C14 C10 U1 C27 -64.7(8)
C11 C10 U1 C25 -82.7(6)
C9 C10 U1 C25 153.8(5)
C14 C10 U1 C25 34.5(8)
C29 C28 U1 N2 18.8(4)
C27 C28 U1 N2 141.5(4)
C30 C28 U1 N2 -101.6(5)
C29 C28 U1 N1 137.3(5)
C27 C28 U1 N1 -100.0(5)
C30 C28 U1 N1 16.9(4)
C29 C28 U1 O1 -150.6(4)
C27 C28 U1 O1 -27.9(4)
C30 C28 U1 O1 89.0(5)
C29 C28 U1 C9 101.3(5)
C27 C28 U1 C9 -136.0(4)
C30 C28 U1 C9 -19.1(6)
C27 C28 U1 C29 122.7(7)
C30 C28 U1 C29 -120.4(7)
C29 C28 U1 C10 71.7(5)
C27 C28 U1 C10 -165.5(4)
C30 C28 U1 C10 -48.7(6)
C29 C28 U1 C24 -29.9(4)
C27 C28 U1 C24 92.9(5)
C30 C28 U1 C24 -150.2(6)
C29 C28 U1 C8 132.1(4)
C27 C28 U1 C8 -105.1(4)
C30 C28 U1 C8 11.7(6)
C29 C28 U1 C11 56.3(7)
C27 C28 U1 C11 179.1(5)
C30 C28 U1 C11 -64.1(8)
C29 C28 U1 C27 -122.7(7)
C30 C28 U1 C27 116.9(7)
C29 C28 U1 C25 -62.0(4)
C27 C28 U1 C25 60.7(4)
C30 C28 U1 C25 177.6(6)
C25 C24 U1 N2 145.3(5)
C29 C24 U1 N2 -91.3(5)
C21 C24 U1 N2 22.2(5)
C25 C24 U1 N1 -106.0(5)
C29 C24 U1 N1 17.3(5)
C21 C24 U1 N1 130.8(5)
C25 C24 U1 O1 -22.8(5)
C29 C24 U1 O1 100.6(5)
C21 C24 U1 O1 -145.9(5)
C25 C24 U1 C9 -179.8(4)
C29 C24 U1 C9 -56.4(6)
C21 C24 U1 C9 57.1(6)
C25 C24 U1 C29 -123.4(7)
C21 C24 U1 C29 113.5(7)
C25 C24 U1 C10 149.0(4)
C29 C24 U1 C10 -87.6(5)
C21 C24 U1 C10 25.9(6)
C25 C24 U1 C28 -94.0(5)
C29 C24 U1 C28 29.3(4)
C21 C24 U1 C28 142.8(6)
C25 C24 U1 C8 -158.4(7)
C29 C24 U1 C8 -35.1(10)
C21 C24 U1 C8 78.4(9)
C25 C24 U1 C11 116.5(5)
C29 C24 U1 C11 -120.2(5)
C21 C24 U1 C11 -6.7(6)
C25 C24 U1 C27 -60.4(4)
C29 C24 U1 C27 63.0(4)
C21 C24 U1 C27 176.5(6)
C29 C24 U1 C25 123.4(7)
C21 C24 U1 C25 -123.1(8)
C13 C8 U1 N2 -107.8(5)
C9 C8 U1 N2 17.8(5)
C5 C8 U1 N2 131.2(5)
C13 C8 U1 N1 143.4(5)
C9 C8 U1 N1 -91.0(5)
C5 C8 U1 N1 22.4(4)
C13 C8 U1 O1 62.6(5)
C9 C8 U1 O1 -171.8(5)
C5 C8 U1 O1 -58.4(5)
C13 C8 U1 C9 -125.6(8)
C5 C8 U1 C9 113.4(7)
C13 C8 U1 C29 178.8(4)
C9 C8 U1 C29 -55.6(6)
C5 C8 U1 C29 57.7(6)
C13 C8 U1 C10 -94.5(6)
C9 C8 U1 C10 31.1(5)
C5 C8 U1 C10 144.5(6)
C13 C8 U1 C28 148.6(5)
C9 C8 U1 C28 -85.8(5)
C5 C8 U1 C28 27.5(6)
C13 C8 U1 C24 -157.9(7)
C9 C8 U1 C24 -32.3(10)
C5 C8 U1 C24 81.1(9)
C13 C8 U1 C11 -60.9(5)
C9 C8 U1 C11 64.7(5)
C5 C8 U1 C11 178.1(6)
C13 C8 U1 C27 115.9(5)
C9 C8 U1 C27 -118.5(5)
C5 C8 U1 C27 -5.1(6)
C13 C8 U1 C25 73.0(12)
C9 C8 U1 C25 -161.4(9)
C5 C8 U1 C25 -48.0(12)
C12 C11 U1 N2 -167.5(6)
C10 C11 U1 N2 67.0(5)
C12 C11 U1 N1 82.6(5)
C10 C11 U1 N1 -43.0(6)
C12 C11 U1 O1 0.6(5)
C10 C11 U1 O1 -124.9(5)
C12 C11 U1 C9 93.8(5)
C10 C11 U1 C9 -31.7(5)
C12 C11 U1 C29 -175.4(4)
C10 C11 U1 C29 59.1(6)
C12 C11 U1 C10 125.6(8)
C12 C11 U1 C28 152.2(5)
C10 C11 U1 C28 26.6(8)
C12 C11 U1 C24 -140.9(5)
C10 C11 U1 C24 93.6(5)
C12 C11 U1 C8 59.8(5)
C10 C11 U1 C8 -65.8(5)
C12 C11 U1 C27 -37(5)
C10 C11 U1 C27 -162(4)
C12 C11 U1 C25 -108.5(5)
C10 C11 U1 C25 126.0(5)
C26 C27 U1 N2 85.1(5)
C28 C27 U1 N2 -42.0(5)
C26 C27 U1 N1 -165.0(5)
C28 C27 U1 N1 67.8(4)
C26 C27 U1 O1 -82.8(5)
C28 C27 U1 O1 150.1(5)
C26 C27 U1 C9 -173.4(4)
C28 C27 U1 C9 59.4(5)
C26 C27 U1 C29 95.5(5)
C28 C27 U1 C29 -31.6(4)
C26 C27 U1 C10 154.7(5)
C28 C27 U1 C10 27.5(8)
C26 C27 U1 C28 127.1(7)
C26 C27 U1 C24 61.1(5)
C28 C27 U1 C24 -66.0(4)
C26 C27 U1 C8 -139.4(4)
C28 C27 U1 C8 93.4(5)
C26 C27 U1 C11 -45(5)
C28 C27 U1 C11 -172(4)
C26 C27 U1 C25 29.3(4)
C28 C27 U1 C25 -97.8(5)
C24 C25 U1 N2 -30.0(5)
C26 C25 U1 N2 -158.2(5)
C24 C25 U1 N1 84.4(5)
C26 C25 U1 N1 -43.7(5)
C24 C25 U1 O1 159.4(5)
C26 C25 U1 O1 31.2(4)
C24 C25 U1 C9 0.5(10)
C26 C25 U1 C9 -127.7(7)
C24 C25 U1 C29 32.2(4)
C26 C25 U1 C29 -96.0(5)
C24 C25 U1 C10 -46.5(6)
C26 C25 U1 C10 -174.7(4)
C24 C25 U1 C28 65.8(5)
C26 C25 U1 C28 -62.4(4)
C26 C25 U1 C24 -128.2(7)
C24 C25 U1 C8 149.2(9)
C26 C25 U1 C8 21.0(12)
C24 C25 U1 C11 -84.3(5)
C26 C25 U1 C11 147.5(4)
C24 C25 U1 C27 99.2(5)
C26 C25 U1 C27 -29.0(4)
C44 O3 C41 C42 9(3)
C43 C42 C41 O3 -2(3)
C41 C42 C43 C44 -4(3)
C41 O3 C44 C43 -12(3)
C42 C43 C44 O3 10(3)
